data_7152832
loop_
_publ_author_name
'Bonanc\'ia, Paula'
'Vay\'a, Ignacio'
'Markovitsi, Dimitra'
'Gustavsson, Thomas'
'Jim\'enez, M Consuelo'
'Miranda, Miguel A.'

_publ_section_title
;
 Stereodifferentiation in the intramolecular singlet excited state
 quenching of hydroxybiphenyl-tryptophan dyads.
;
_journal_issue 12
_journal_name_full 'Organic &amp; biomolecular chemistry'
_journal_page_first 1958
_journal_page_last 1963
_journal_paper_doi 10.1039/c3ob27278h
_journal_volume 11
_journal_year 2013
_chemical_absolute_configuration syn
_chemical_compound_source 'synthesis as described'
_chemical_formula_moiety 'C16 H16 O3'
_chemical_formula_sum 'C16 H16 O3'
_chemical_formula_weight 256.29
_chemical_name_common S-FBPOHMe
_chemical_name_systematic
;
?
;
_space_group_IT_number 19
_symmetry_cell_setting orthorhombic
_symmetry_Int_Tables_number 19
_symmetry_space_group_name_Hall 'P 2ac 2ab'
_symmetry_space_group_name_H-M 'P 21 21 21'
_atom_sites_solution_hydrogens geom
_atom_sites_solution_primary direct
_atom_sites_solution_secondary difmap
_audit_creation_date 2010-11-08T10:09:45-00:00
_audit_creation_method 'WinGX routine CIF_UPDATE'
_cell_angle_alpha 90
_cell_angle_beta 90
_cell_angle_gamma 90
_cell_formula_units_Z 16
_cell_length_a 8.0469(7)
_cell_length_b 20.6366(15)
_cell_length_c 32.852(3)
_cell_measurement_reflns_used 1939
_cell_measurement_temperature 100(2)
_cell_measurement_theta_max 21.03
_cell_measurement_theta_min 2.33
_cell_measurement_wavelength 0.71073
_cell_volume 5455.4(8)
_computing_cell_refinement 'APEX2 v2010.9-1 (Bruker AXS, 2010)'
_computing_data_collection 'APEX2 v2010.9-1 (Bruker AXS, 2010)'
_computing_data_reduction 'APEX2 v2010.9-1 (Bruker AXS, 2010)'
_computing_molecular_graphics 'Ortep-3 for Windows (Farrugia, 1997)'
_computing_publication_material 'WinGX publication routines (Farrugia, 1999)'
_computing_structure_refinement 'SHELXL-97 (Sheldrick, 2008)'
_computing_structure_solution 'SIR97 (Altomare et al., 1999)'
_diffrn_ambient_temperature 100(2)
_diffrn_measured_fraction_theta_full 0.999
_diffrn_measured_fraction_theta_max 0.999
_diffrn_measurement_device_type 'Bruker X8 kappa APEXII CCD'
_diffrn_measurement_method 'omega and phi scans'
_diffrn_radiation_monochromator graphite
_diffrn_radiation_probe x-ray
_diffrn_radiation_type MoK\a
_diffrn_radiation_wavelength 0.71073
_diffrn_reflns_av_R_equivalents 0.1438
_diffrn_reflns_av_sigmaI/netI 0.0642
_diffrn_reflns_limit_h_max 8
_diffrn_reflns_limit_h_min 0
_diffrn_reflns_limit_k_max 20
_diffrn_reflns_limit_k_min 0
_diffrn_reflns_limit_l_max 32
_diffrn_reflns_limit_l_min 0
_diffrn_reflns_number 45355
_diffrn_reflns_theta_full 20.81
_diffrn_reflns_theta_max 20.81
_diffrn_reflns_theta_min 1.17
_exptl_absorpt_coefficient_mu 0.085
_exptl_absorpt_correction_T_max 0.9748
_exptl_absorpt_correction_T_min 0.7878
_exptl_absorpt_correction_type multi-scan
_exptl_absorpt_process_details 'BRUKER AXS - SADABS'
_exptl_crystal_colour colourless
_exptl_crystal_density_diffrn 1.248
_exptl_crystal_density_method 'not measured'
_exptl_crystal_description prism
_exptl_crystal_F_000 2176
_exptl_crystal_size_max 0.94
_exptl_crystal_size_mid 0.07
_exptl_crystal_size_min 0.06
_refine_diff_density_max 0.210
_refine_diff_density_min -0.262
_refine_diff_density_rms 0.050
_refine_ls_extinction_method none
_refine_ls_goodness_of_fit_ref 1.034
_refine_ls_hydrogen_treatment mixed
_refine_ls_matrix_type full
_refine_ls_number_parameters 705
_refine_ls_number_reflns 3259
_refine_ls_number_restraints 470
_refine_ls_restrained_S_all 0.962
_refine_ls_R_factor_all 0.0744
_refine_ls_R_factor_gt 0.0436
_refine_ls_shift/su_max 0.000
_refine_ls_shift/su_mean 0.000
_refine_ls_structure_factor_coef Fsqd
_refine_ls_weighting_details 'calc w=1/[\s^2^(Fo^2^)+(0.0474P)^2^+2.7006P] where P=(Fo^2^+2Fc^2^)/3'
_refine_ls_weighting_scheme calc
_refine_ls_wR_factor_gt 0.0887
_refine_ls_wR_factor_ref 0.1024
_reflns_number_gt 2479
_reflns_number_total 3259
_reflns_threshold_expression >2\s(I)
_cod_data_source_file c3ob27278h.txt
_cod_data_source_block uv02cja1n
_cod_database_code 7152832

loop_
_symmetry_equiv_pos_as_xyz
'x, y, z'
'-x+1/2, -y, z+1/2'
'x+1/2, -y+1/2, -z'
'-x, y+1/2, -z+1/2'

loop_
_atom_site_label
_atom_site_type_symbol
_atom_site_fract_x
_atom_site_fract_y
_atom_site_fract_z
_atom_site_U_iso_or_equiv
_atom_site_adp_type
_atom_site_occupancy
_atom_site_symmetry_multiplicity
_atom_site_calc_flag
_atom_site_refinement_flags
C1 C 0.5345(7) 0.0189(3) 0.23731(17) 0.0153(15) Uani 1 1 d DU
C2 C 0.5109(7) 0.0374(3) 0.27801(16) 0.0149(14) Uani 1 1 d DU
C3 C 0.3484(7) 0.0500(3) 0.29012(17) 0.0180(15) Uani 1 1 d DU
H3 H 0.3283 0.0640 0.3172 0.022 Uiso 1 1 calc R
C4 C 0.2154(8) 0.0428(2) 0.26401(17) 0.0176(15) Uani 1 1 d DU
H4 H 0.1061 0.0515 0.2734 0.021 Uiso 1 1 calc R
C5 C 0.2399(7) 0.0227(3) 0.22380(17) 0.0169(15) Uani 1 1 d DU
C6 C 0.4022(7) 0.0108(2) 0.21108(17) 0.0128(14) Uani 1 1 d DU
H6 H 0.4220 -0.0032 0.1840 0.015 Uiso 1 1 calc R
O7 O 0.6959(5) 0.0096(2) 0.22454(12) 0.0215(12) Uani 1 1 d DU
H7 H 0.701(8) 0.004(3) 0.1998(16) 0.026 Uiso 1 1 d .
C8 C 0.6527(7) 0.0449(3) 0.30664(17) 0.0175(15) Uani 1 1 d DU
C9 C 0.7714(7) -0.0034(3) 0.31170(16) 0.0210(16) Uani 1 1 d DU
H9 H 0.7633 -0.0421 0.2962 0.025 Uiso 1 1 calc R
C10 C 0.9021(8) 0.0042(3) 0.33913(17) 0.0272(17) Uani 1 1 d DU
H10 H 0.9817 -0.0293 0.3426 0.033 Uiso 1 1 calc R
C11 C 0.9149(8) 0.0610(3) 0.36127(18) 0.0263(17) Uani 1 1 d DU
H11 H 1.0039 0.0667 0.3800 0.032 Uiso 1 1 calc R
C12 C 0.7989(9) 0.1091(3) 0.35621(18) 0.0300(18) Uani 1 1 d DU
H12 H 0.8092 0.1484 0.3711 0.036 Uiso 1 1 calc R
C13 C 0.6677(8) 0.1008(3) 0.32974(17) 0.0245(17) Uani 1 1 d DU
H13 H 0.5863 0.1340 0.3273 0.029 Uiso 1 1 calc R
C14 C 0.0937(7) 0.0110(3) 0.19572(16) 0.0172(15) Uani 1 1 d DU
H14 H -0.0009 0.0389 0.2048 0.021 Uiso 1 1 calc R
C15 C 0.1413(8) 0.0303(3) 0.15319(18) 0.0204(16) Uani 1 1 d DU
O16 O 0.1776(6) -0.0071(2) 0.12596(12) 0.0330(12) Uani 1 1 d DU
O17 O 0.1470(6) 0.09426(19) 0.14871(12) 0.0355(13) Uani 1 1 d DU
C18 C 0.2040(10) 0.1185(4) 0.10877(19) 0.060(3) Uani 1 1 d DU
H18A H 0.3175 0.1033 0.1037 0.090 Uiso 1 1 calc R
H18B H 0.2021 0.1659 0.1088 0.090 Uiso 1 1 calc R
H18C H 0.1302 0.1022 0.0874 0.090 Uiso 1 1 calc R
C19 C 0.0377(8) -0.0598(2) 0.19705(17) 0.0209(16) Uani 1 1 d DU
H19A H 0.1310 -0.0880 0.1896 0.031 Uiso 1 1 calc R
H19B H -0.0539 -0.0663 0.1778 0.031 Uiso 1 1 calc R
H19C H 0.0003 -0.0706 0.2246 0.031 Uiso 1 1 calc R
C21 C 0.0391(7) 0.2666(3) 0.35274(17) 0.0143(15) Uani 1 1 d DU
C22 C 0.0692(7) 0.2461(2) 0.39252(16) 0.0119(14) Uani 1 1 d DU
C23 C 0.2334(7) 0.2337(3) 0.40298(17) 0.0159(15) Uani 1 1 d DU
H23 H 0.2569 0.2182 0.4296 0.019 Uiso 1 1 calc R
C24 C 0.3644(8) 0.2430(3) 0.37630(16) 0.0197(16) Uani 1 1 d DU
H24 H 0.4749 0.2336 0.3846 0.024 Uiso 1 1 calc R
C25 C 0.3327(7) 0.2664(3) 0.33706(16) 0.0146(15) Uani 1 1 d DU
C26 C 0.1688(7) 0.2778(3) 0.32577(18) 0.0155(15) Uani 1 1 d DU
H26 H 0.1452 0.2935 0.2992 0.019 Uiso 1 1 calc R
O27 O -0.1228(6) 0.2768(2) 0.34084(12) 0.0209(12) Uani 1 1 d DU
H27 H -0.129(8) 0.283(3) 0.3175(17) 0.025 Uiso 1 1 d .
C28 C -0.0647(7) 0.2372(3) 0.42302(17) 0.0166(15) Uani 1 1 d DU
C29 C -0.1903(8) 0.2831(3) 0.42810(18) 0.0226(16) Uani 1 1 d DU
H29 H -0.1925 0.3201 0.4108 0.027 Uiso 1 1 calc R
C30 C -0.3119(9) 0.2763(3) 0.45765(17) 0.0261(17) Uani 1 1 d DU
H30 H -0.3951 0.3085 0.4608 0.031 Uiso 1 1 calc R
C31 C -0.3114(8) 0.2222(3) 0.48259(17) 0.0249(17) Uani 1 1 d DU
H31 H -0.3957 0.2167 0.5025 0.030 Uiso 1 1 calc R
C32 C -0.1882(8) 0.1765(3) 0.47832(17) 0.0219(16) Uani 1 1 d DU
H32 H -0.1866 0.1396 0.4956 0.026 Uiso 1 1 calc R
C33 C -0.0669(8) 0.1839(3) 0.44897(16) 0.0164(15) Uani 1 1 d DU
H33 H 0.0172 0.1519 0.4464 0.020 Uiso 1 1 calc R
C34 C 0.4753(7) 0.2854(3) 0.30944(16) 0.0173(15) Uani 1 1 d DU
H34 H 0.5753 0.2595 0.3174 0.021 Uiso 1 1 calc R
C35 C 0.4340(8) 0.2704(3) 0.26567(17) 0.0157(15) Uani 1 1 d DU
O36 O 0.4009(5) 0.31016(18) 0.23949(12) 0.0227(11) Uani 1 1 d DU
O37 O 0.4384(5) 0.20701(17) 0.25817(12) 0.0241(11) Uani 1 1 d DU
C38 C 0.3921(9) 0.1869(3) 0.21746(16) 0.0277(18) Uani 1 1 d DU
H38A H 0.2804 0.2029 0.2112 0.042 Uiso 1 1 calc R
H38B H 0.3932 0.1395 0.2159 0.042 Uiso 1 1 calc R
H38C H 0.4716 0.2047 0.1978 0.042 Uiso 1 1 calc R
C39 C 0.5168(8) 0.3571(2) 0.31412(17) 0.0191(16) Uani 1 1 d DU
H39A H 0.4173 0.3831 0.3087 0.029 Uiso 1 1 calc R
H39B H 0.6043 0.3689 0.2947 0.029 Uiso 1 1 calc R
H39C H 0.5555 0.3654 0.3419 0.029 Uiso 1 1 calc R
C41 C 0.3705(7) -0.0271(3) 0.02983(17) 0.0163(15) Uani 1 1 d DU
C42 C 0.3926(7) -0.0139(3) -0.01162(16) 0.0183(15) Uani 1 1 d DU
C43 C 0.5548(7) -0.0014(3) -0.02460(17) 0.0183(15) Uani 1 1 d DU
H43 H 0.5742 0.0082 -0.0525 0.022 Uiso 1 1 calc R
C44 C 0.6882(8) -0.0025(3) 0.00208(16) 0.0163(15) Uani 1 1 d DU
H44 H 0.7970 0.0062 -0.0077 0.020 Uiso 1 1 calc R
C45 C 0.6640(7) -0.0163(3) 0.04300(17) 0.0180(15) Uani 1 1 d DU
C46 C 0.5037(7) -0.0288(3) 0.05606(18) 0.0173(15) Uani 1 1 d DU
H46 H 0.4851 -0.0390 0.0839 0.021 Uiso 1 1 calc R
O47 O 0.2111(6) -0.0374(2) 0.04359(12) 0.0296(13) Uani 1 1 d DU
H47 H 0.210(8) -0.032(3) 0.0683(18) 0.036 Uiso 1 1 d .
C48 C 0.2503(7) -0.0106(3) -0.04007(16) 0.0157(15) Uani 1 1 d DU
C49 C 0.1369(8) -0.0609(3) -0.04303(17) 0.0209(16) Uani 1 1 d DU
H49 H 0.1506 -0.0983 -0.0265 0.025 Uiso 1 1 calc R
C50 C 0.0041(8) -0.0575(3) -0.06970(17) 0.0234(17) Uani 1 1 d DU
H50 H -0.0704 -0.0930 -0.0722 0.028 Uiso 1 1 calc R
C51 C -0.0195(8) -0.0021(3) -0.09262(17) 0.0236(17) Uani 1 1 d DU
H51 H -0.1126 0.0008 -0.1103 0.028 Uiso 1 1 calc R
C52 C 0.0907(8) 0.0488(3) -0.09006(17) 0.0247(17) Uani 1 1 d DU
H52 H 0.0739 0.0868 -0.1058 0.030 Uiso 1 1 calc R
C53 C 0.2268(8) 0.0441(3) -0.06418(16) 0.0207(16) Uani 1 1 d DU
H53 H 0.3047 0.0786 -0.0629 0.025 Uiso 1 1 calc R
C54 C 0.8122(8) -0.0207(3) 0.07198(16) 0.0194(15) Uani 1 1 d DU
H54 H 0.9132 -0.0037 0.0579 0.023 Uiso 1 1 calc R
C55 C 0.7730(8) 0.0225(3) 0.10769(18) 0.0178(15) Uani 1 1 d DU
O56 O 0.7211(5) 0.00414(19) 0.14059(12) 0.0238(11) Uani 1 1 d DU
O57 O 0.7977(6) 0.08497(17) 0.09899(11) 0.0270(12) Uani 1 1 d DU
C58 C 0.7527(9) 0.1313(3) 0.13099(19) 0.042(2) Uani 1 1 d DU
H58A H 0.6348 0.1262 0.1378 0.063 Uiso 1 1 calc R
H58B H 0.7728 0.1755 0.1213 0.063 Uiso 1 1 calc R
H58C H 0.8203 0.1231 0.1553 0.063 Uiso 1 1 calc R
C59 C 0.8452(9) -0.0909(2) 0.08543(17) 0.0249(17) Uani 1 1 d DU
H59A H 0.7481 -0.1075 0.1001 0.037 Uiso 1 1 calc R
H59B H 0.9426 -0.0921 0.1033 0.037 Uiso 1 1 calc R
H59C H 0.8659 -0.1179 0.0614 0.037 Uiso 1 1 calc R
C61 C 0.2215(7) 0.3150(3) 0.14083(17) 0.0160(15) Uani 1 1 d DU
C62 C 0.1923(7) 0.3098(3) 0.09874(16) 0.0157(14) Uani 1 1 d DU
C63 C 0.0289(8) 0.3079(3) 0.08667(18) 0.0185(15) Uani 1 1 d DU
H63 H 0.0051 0.3056 0.0584 0.022 Uiso 1 1 calc R
C64 C -0.1028(8) 0.3091(3) 0.11381(16) 0.0154(15) Uani 1 1 d DU
H64 H -0.2138 0.3067 0.1041 0.018 Uiso 1 1 calc R
C65 C -0.0720(7) 0.3138(3) 0.15549(16) 0.0128(14) Uani 1 1 d DU
C66 C 0.0916(7) 0.3176(3) 0.16832(17) 0.0170(15) Uani 1 1 d DU
H66 H 0.1150 0.3220 0.1965 0.020 Uiso 1 1 calc R
O67 O 0.3841(6) 0.3188(2) 0.15354(12) 0.0231(12) Uani 1 1 d DU
H67 H 0.391(9) 0.325(3) 0.1755(18) 0.028 Uiso 1 1 d .
C68 C 0.3289(7) 0.3060(3) 0.06818(16) 0.0169(15) Uani 1 1 d DU
C69 C 0.4614(8) 0.2637(3) 0.07194(18) 0.0227(16) Uani 1 1 d DU
H69 H 0.4704 0.2375 0.0956 0.027 Uiso 1 1 calc R
C70 C 0.5816(8) 0.2588(3) 0.04168(18) 0.0284(17) Uani 1 1 d DU
H70 H 0.6703 0.2287 0.0446 0.034 Uiso 1 1 calc R
C71 C 0.5724(8) 0.2975(3) 0.00742(19) 0.0286(17) Uani 1 1 d DU
H71 H 0.6557 0.2947 -0.0130 0.034 Uiso 1 1 calc R
C72 C 0.4421(8) 0.3398(3) 0.00314(18) 0.0279(17) Uani 1 1 d DU
H72 H 0.4356 0.3665 -0.0204 0.034 Uiso 1 1 calc R
C73 C 0.3191(8) 0.3440(3) 0.03296(16) 0.0209(16) Uani 1 1 d DU
H73 H 0.2281 0.3728 0.0293 0.025 Uiso 1 1 calc R
C74 C -0.2144(7) 0.3177(2) 0.18546(15) 0.0150(15) Uani 1 1 d DU
H74 H -0.3155 0.2995 0.1719 0.018 Uiso 1 1 calc R
C75 C -0.1782(7) 0.2770(3) 0.22248(18) 0.0142(15) Uani 1 1 d DU
O76 O -0.1475(5) 0.29751(18) 0.25591(13) 0.0227(11) Uani 1 1 d DU
O77 O -0.1829(6) 0.21387(17) 0.21378(11) 0.0224(11) Uani 1 1 d DU
C78 C -0.1418(9) 0.1700(3) 0.24742(18) 0.0333(19) Uani 1 1 d DU
H78A H -0.0244 0.1751 0.2547 0.050 Uiso 1 1 calc R
H78B H -0.1624 0.1251 0.2390 0.050 Uiso 1 1 calc R
H78C H -0.2112 0.1804 0.2711 0.050 Uiso 1 1 calc R
C79 C -0.2521(8) 0.3881(2) 0.19723(17) 0.0197(16) Uani 1 1 d DU
H79A H -0.3408 0.3890 0.2177 0.030 Uiso 1 1 calc R
H79B H -0.2878 0.4122 0.1730 0.030 Uiso 1 1 calc R
H79C H -0.1518 0.4082 0.2085 0.030 Uiso 1 1 calc R

loop_
_atom_site_aniso_label
_atom_site_aniso_U_11
_atom_site_aniso_U_22
_atom_site_aniso_U_33
_atom_site_aniso_U_23
_atom_site_aniso_U_13
_atom_site_aniso_U_12
C1 0.013(4) 0.016(3) 0.018(4) -0.006(3) 0.002(3) -0.002(3)
C2 0.017(4) 0.011(3) 0.016(4) -0.001(3) 0.001(3) -0.004(3)
C3 0.025(4) 0.016(3) 0.013(4) -0.005(3) 0.007(3) -0.002(3)
C4 0.019(4) 0.014(3) 0.020(4) 0.004(3) 0.000(3) -0.003(3)
C5 0.019(4) 0.013(3) 0.019(3) 0.001(3) -0.002(3) 0.001(3)
C6 0.017(4) 0.011(3) 0.010(3) -0.003(3) 0.000(3) 0.004(3)
O7 0.017(3) 0.036(3) 0.011(2) -0.005(2) -0.004(2) 0.000(2)
C8 0.021(4) 0.017(3) 0.015(4) 0.001(3) 0.004(3) -0.005(3)
C9 0.028(4) 0.023(3) 0.012(4) -0.003(3) 0.000(3) 0.000(3)
C10 0.018(4) 0.049(4) 0.015(4) -0.003(3) 0.001(3) 0.008(4)
C11 0.017(4) 0.045(4) 0.016(4) 0.000(3) -0.004(3) -0.011(4)
C12 0.046(5) 0.026(4) 0.017(4) 0.004(3) -0.002(4) -0.019(4)
C13 0.031(5) 0.025(4) 0.018(4) -0.001(3) -0.003(3) -0.003(3)
C14 0.013(4) 0.020(3) 0.019(3) 0.003(3) -0.003(3) 0.006(3)
C15 0.009(4) 0.029(4) 0.024(4) 0.008(3) -0.008(3) -0.002(4)
O16 0.031(3) 0.050(3) 0.018(3) -0.003(2) 0.001(2) -0.006(3)
O17 0.041(3) 0.026(3) 0.040(3) 0.016(2) -0.012(3) -0.012(3)
C18 0.054(6) 0.083(6) 0.043(5) 0.046(4) -0.012(5) -0.032(5)
C19 0.019(4) 0.020(3) 0.024(4) 0.001(3) 0.002(3) -0.004(3)
C21 0.010(4) 0.011(3) 0.022(4) -0.003(3) -0.005(3) 0.001(3)
C22 0.017(4) 0.005(3) 0.013(3) -0.004(3) -0.004(3) -0.005(3)
C23 0.019(4) 0.021(3) 0.008(3) 0.004(3) -0.007(3) 0.001(3)
C24 0.014(4) 0.030(4) 0.015(4) 0.002(3) -0.001(3) 0.004(3)
C25 0.017(4) 0.008(3) 0.019(4) -0.006(3) 0.002(3) -0.005(3)
C26 0.017(4) 0.017(3) 0.012(4) 0.006(3) -0.004(3) -0.004(3)
O27 0.016(3) 0.034(3) 0.012(2) 0.006(2) -0.004(2) -0.002(2)
C28 0.015(4) 0.016(3) 0.019(4) -0.003(3) 0.000(3) 0.000(3)
C29 0.024(4) 0.025(4) 0.019(4) 0.002(3) -0.006(3) -0.002(3)
C30 0.031(5) 0.022(4) 0.026(4) -0.008(3) 0.005(4) 0.000(3)
C31 0.021(4) 0.034(4) 0.019(4) -0.004(3) 0.009(3) -0.008(3)
C32 0.029(5) 0.021(3) 0.016(4) 0.003(3) -0.001(3) -0.012(3)
C33 0.023(4) 0.010(3) 0.016(4) -0.003(3) -0.003(3) 0.002(3)
C34 0.014(4) 0.019(3) 0.019(3) -0.003(3) -0.003(3) -0.004(3)
C35 0.010(4) 0.016(3) 0.022(4) 0.001(3) 0.002(3) 0.000(3)
O36 0.030(3) 0.017(2) 0.021(3) 0.002(2) -0.001(2) -0.001(2)
O37 0.037(3) 0.014(2) 0.022(3) -0.0024(19) -0.004(2) 0.003(2)
C38 0.042(5) 0.016(3) 0.025(4) -0.002(3) -0.003(4) -0.005(4)
C39 0.020(4) 0.028(3) 0.009(4) 0.000(3) -0.001(3) -0.004(3)
C41 0.009(4) 0.020(3) 0.020(4) -0.002(3) 0.000(3) 0.001(3)
C42 0.023(4) 0.018(4) 0.014(3) -0.004(3) -0.004(3) 0.002(3)
C43 0.020(4) 0.022(4) 0.012(4) -0.004(3) 0.002(3) 0.004(3)
C44 0.013(4) 0.017(3) 0.019(3) 0.004(3) 0.002(3) -0.002(3)
C45 0.016(4) 0.020(4) 0.018(3) -0.010(3) 0.002(3) -0.004(3)
C46 0.019(4) 0.025(4) 0.007(4) 0.005(3) 0.002(3) 0.000(3)
O47 0.018(3) 0.061(3) 0.010(2) -0.001(2) -0.003(2) -0.002(3)
C48 0.016(4) 0.021(3) 0.010(3) -0.005(3) 0.000(3) -0.003(3)
C49 0.032(4) 0.019(3) 0.012(4) 0.000(3) -0.001(3) 0.003(3)
C50 0.025(4) 0.031(4) 0.015(4) -0.010(3) 0.002(3) -0.007(3)
C51 0.022(4) 0.037(4) 0.012(4) -0.003(3) -0.006(3) 0.003(4)
C52 0.029(5) 0.029(4) 0.017(4) 0.004(3) 0.000(3) 0.001(3)
C53 0.021(4) 0.026(4) 0.015(4) 0.000(3) 0.000(3) -0.003(3)
C54 0.018(4) 0.027(3) 0.014(3) -0.001(3) 0.001(3) 0.004(3)
C55 0.007(4) 0.025(3) 0.021(4) -0.003(3) -0.009(3) 0.005(3)
O56 0.023(3) 0.032(3) 0.016(3) -0.001(2) -0.001(2) 0.005(2)
O57 0.036(3) 0.019(2) 0.026(3) -0.002(2) 0.000(2) 0.002(2)
C58 0.057(6) 0.026(4) 0.042(5) -0.019(3) -0.008(5) 0.013(4)
C59 0.029(5) 0.025(3) 0.021(4) -0.005(3) -0.003(3) 0.003(3)
C61 0.012(4) 0.015(3) 0.021(4) 0.002(3) -0.001(3) -0.006(3)
C62 0.015(4) 0.017(3) 0.014(3) 0.001(3) 0.001(3) -0.002(3)
C63 0.023(4) 0.020(3) 0.013(4) 0.003(3) -0.004(3) 0.000(4)
C64 0.012(4) 0.015(3) 0.019(4) 0.007(3) -0.004(3) -0.004(3)
C65 0.015(4) 0.008(3) 0.015(3) 0.000(3) -0.002(3) 0.001(3)
C66 0.018(4) 0.020(4) 0.013(4) -0.004(3) 0.002(3) 0.001(3)
O67 0.013(3) 0.040(3) 0.016(3) -0.001(3) 0.001(3) -0.003(2)
C68 0.016(4) 0.020(3) 0.014(3) -0.005(3) -0.001(3) -0.005(3)
C69 0.021(4) 0.027(4) 0.020(4) -0.001(3) 0.000(3) 0.001(3)
C70 0.022(4) 0.037(4) 0.026(4) -0.011(3) -0.003(3) 0.005(4)
C71 0.021(4) 0.043(4) 0.022(4) -0.011(3) 0.006(4) -0.006(4)
C72 0.028(5) 0.041(4) 0.015(4) -0.003(3) -0.001(3) -0.008(4)
C73 0.022(4) 0.024(4) 0.017(4) -0.001(3) 0.002(3) 0.001(3)
C74 0.016(4) 0.017(3) 0.012(3) -0.002(3) 0.002(3) -0.001(3)
C75 0.004(4) 0.019(3) 0.019(4) -0.002(3) 0.003(3) -0.004(3)
O76 0.027(3) 0.024(2) 0.017(3) -0.002(2) -0.005(2) 0.001(2)
O77 0.033(3) 0.015(2) 0.020(2) 0.0020(18) 0.003(2) 0.000(2)
C78 0.049(5) 0.016(3) 0.035(4) 0.008(3) 0.009(4) 0.005(4)
C79 0.016(4) 0.025(3) 0.018(4) -0.002(3) 0.000(3) 0.003(3)

loop_
_atom_type_symbol
_atom_type_description
_atom_type_scat_dispersion_real
_atom_type_scat_dispersion_imag
_atom_type_scat_source
C C 0.0033 0.0016 'International Tables Vol C Tables 4.2.6.8 and 6.1.1.4'
H H 0 0 'International Tables Vol C Tables 4.2.6.8 and 6.1.1.4'
O O 0.0106 0.006 'International Tables Vol C Tables 4.2.6.8 and 6.1.1.4'

loop_
_geom_angle_atom_site_label_1
_geom_angle_atom_site_label_2
_geom_angle_atom_site_label_3
_geom_angle
O7 C1 C6 121.4(5)
O7 C1 C2 117.0(5)
C6 C1 C2 121.6(5)
C3 C2 C1 116.7(5)
C3 C2 C8 121.4(5)
C1 C2 C8 121.8(5)
C4 C3 C2 122.1(5)
C4 C3 H3 119.0
C2 C3 H3 119.0
C3 C4 C5 120.7(6)
C3 C4 H4 119.7
C5 C4 H4 119.7
C6 C5 C4 117.9(5)
C6 C5 C14 121.2(5)
C4 C5 C14 120.9(5)
C1 C6 C5 121.0(5)
C1 C6 H6 119.5
C5 C6 H6 119.5
C1 O7 H7 112(5)
C13 C8 C9 118.1(5)
C13 C8 C2 119.9(5)
C9 C8 C2 121.9(5)
C8 C9 C10 121.0(5)
C8 C9 H9 119.5
C10 C9 H9 119.5
C11 C10 C9 119.5(6)
C11 C10 H10 120.3
C9 C10 H10 120.3
C12 C11 C10 119.9(6)
C12 C11 H11 120.1
C10 C11 H11 120.1
C11 C12 C13 120.5(6)
C11 C12 H12 119.7
C13 C12 H12 119.7
C12 C13 C8 121.0(6)
C12 C13 H13 119.5
C8 C13 H13 119.5
C15 C14 C5 109.0(5)
C15 C14 C19 110.8(5)
C5 C14 C19 111.3(4)
C15 C14 H14 108.5
C5 C14 H14 108.5
C19 C14 H14 108.5
O16 C15 O17 122.7(5)
O16 C15 C14 125.2(5)
O17 C15 C14 112.0(5)
C15 O17 C18 116.4(5)
O17 C18 H18A 109.5
O17 C18 H18B 109.5
H18A C18 H18B 109.5
O17 C18 H18C 109.5
H18A C18 H18C 109.5
H18B C18 H18C 109.5
C14 C19 H19A 109.5
C14 C19 H19B 109.5
H19A C19 H19B 109.5
C14 C19 H19C 109.5
H19A C19 H19C 109.5
H19B C19 H19C 109.5
O27 C21 C26 120.3(5)
O27 C21 C22 118.5(5)
C26 C21 C22 121.2(5)
C23 C22 C21 116.9(5)
C23 C22 C28 120.1(5)
C21 C22 C28 123.0(5)
C24 C23 C22 122.8(5)
C24 C23 H23 118.6
C22 C23 H23 118.6
C23 C24 C25 119.5(6)
C23 C24 H24 120.3
C25 C24 H24 120.3
C26 C25 C24 118.5(5)
C26 C25 C34 121.0(5)
C24 C25 C34 120.2(5)
C21 C26 C25 121.0(5)
C21 C26 H26 119.5
C25 C26 H26 119.5
C21 O27 H27 111(5)
C33 C28 C29 117.0(5)
C33 C28 C22 121.5(5)
C29 C28 C22 121.5(5)
C30 C29 C28 121.7(5)
C30 C29 H29 119.1
C28 C29 H29 119.1
C29 C30 C31 119.7(6)
C29 C30 H30 120.2
C31 C30 H30 120.2
C32 C31 C30 119.6(6)
C32 C31 H31 120.2
C30 C31 H31 120.2
C31 C32 C33 120.3(5)
C31 C32 H32 119.9
C33 C32 H32 119.9
C32 C33 C28 121.7(5)
C32 C33 H33 119.2
C28 C33 H33 119.2
C35 C34 C25 110.6(5)
C35 C34 C39 110.1(5)
C25 C34 C39 110.9(5)
C35 C34 H34 108.4
C25 C34 H34 108.4
C39 C34 H34 108.4
O36 C35 O37 122.5(5)
O36 C35 C34 125.7(5)
O37 C35 C34 111.8(5)
C35 O37 C38 116.4(4)
O37 C38 H38A 109.5
O37 C38 H38B 109.5
H38A C38 H38B 109.5
O37 C38 H38C 109.5
H38A C38 H38C 109.5
H38B C38 H38C 109.5
C34 C39 H39A 109.5
C34 C39 H39B 109.5
H39A C39 H39B 109.5
C34 C39 H39C 109.5
H39A C39 H39C 109.5
H39B C39 H39C 109.5
C46 C41 O47 121.1(5)
C46 C41 C42 121.1(5)
O47 C41 C42 117.9(5)
C43 C42 C41 116.8(5)
C43 C42 C48 121.4(5)
C41 C42 C48 121.7(5)
C44 C43 C42 121.8(5)
C44 C43 H43 119.1
C42 C43 H43 119.1
C43 C44 C45 120.5(5)
C43 C44 H44 119.8
C45 C44 H44 119.8
C46 C45 C44 118.0(5)
C46 C45 C54 121.5(5)
C44 C45 C54 120.4(5)
C41 C46 C45 121.8(5)
C41 C46 H46 119.1
C45 C46 H46 119.1
C41 O47 H47 109(5)
C49 C48 C53 118.6(5)
C49 C48 C42 121.3(5)
C53 C48 C42 120.1(5)
C50 C49 C48 121.0(5)
C50 C49 H49 119.5
C48 C49 H49 119.5
C51 C50 C49 119.6(6)
C51 C50 H50 120.2
C49 C50 H50 120.2
C52 C51 C50 120.6(6)
C52 C51 H51 119.7
C50 C51 H51 119.7
C51 C52 C53 119.3(6)
C51 C52 H52 120.3
C53 C52 H52 120.3
C52 C53 C48 120.9(5)
C52 C53 H53 119.6
C48 C53 H53 119.6
C55 C54 C45 106.6(5)
C55 C54 C59 111.7(5)
C45 C54 C59 111.8(5)
C55 C54 H54 108.9
C45 C54 H54 108.9
C59 C54 H54 108.9
O56 C55 O57 122.7(5)
O56 C55 C54 125.4(5)
O57 C55 C54 111.9(5)
C55 O57 C58 116.1(5)
O57 C58 H58A 109.5
O57 C58 H58B 109.5
H58A C58 H58B 109.5
O57 C58 H58C 109.5
H58A C58 H58C 109.5
H58B C58 H58C 109.5
C54 C59 H59A 109.5
C54 C59 H59B 109.5
H59A C59 H59B 109.5
C54 C59 H59C 109.5
H59A C59 H59C 109.5
H59B C59 H59C 109.5
O67 C61 C66 121.2(5)
O67 C61 C62 117.5(5)
C66 C61 C62 121.3(5)
C63 C62 C61 116.4(5)
C63 C62 C68 120.6(5)
C61 C62 C68 122.9(5)
C62 C63 C64 123.1(5)
C62 C63 H63 118.4
C64 C63 H63 118.4
C63 C64 C65 119.8(5)
C63 C64 H64 120.1
C65 C64 H64 120.1
C66 C65 C64 118.2(5)
C66 C65 C74 121.3(5)
C64 C65 C74 120.5(5)
C61 C66 C65 121.2(5)
C61 C66 H66 119.4
C65 C66 H66 119.4
C61 O67 H67 113(6)
C69 C68 C73 118.1(5)
C69 C68 C62 122.7(5)
C73 C68 C62 119.1(5)
C68 C69 C70 121.2(6)
C68 C69 H69 119.4
C70 C69 H69 119.4
C71 C70 C69 120.2(6)
C71 C70 H70 119.9
C69 C70 H70 119.9
C72 C71 C70 119.5(6)
C72 C71 H71 120.3
C70 C71 H71 120.3
C71 C72 C73 120.7(6)
C71 C72 H72 119.7
C73 C72 H72 119.7
C72 C73 C68 120.3(6)
C72 C73 H73 119.8
C68 C73 H73 119.8
C75 C74 C65 110.4(5)
C75 C74 C79 111.2(4)
C65 C74 C79 111.3(5)
C75 C74 H74 107.9
C65 C74 H74 107.9
C79 C74 H74 107.9
O76 C75 O77 123.0(5)
O76 C75 C74 125.5(5)
O77 C75 C74 111.4(5)
C75 O77 C78 115.8(4)
O77 C78 H78A 109.5
O77 C78 H78B 109.5
H78A C78 H78B 109.5
O77 C78 H78C 109.5
H78A C78 H78C 109.5
H78B C78 H78C 109.5
C74 C79 H79A 109.5
C74 C79 H79B 109.5
H79A C79 H79B 109.5
C74 C79 H79C 109.5
H79A C79 H79C 109.5
H79B C79 H79C 109.5

loop_
_geom_bond_atom_site_label_1
_geom_bond_atom_site_label_2
_geom_bond_distance
C1 O7 1.378(6)
C1 C6 1.380(7)
C1 C2 1.404(7)
C2 C3 1.392(7)
C2 C8 1.487(7)
C3 C4 1.379(7)
C3 H3 0.9500
C4 C5 1.398(7)
C4 H4 0.9500
C5 C6 1.393(7)
C5 C14 1.514(7)
C6 H6 0.9500
O7 H7 0.82(5)
C8 C13 1.387(7)
C8 C9 1.390(7)
C9 C10 1.394(7)
C9 H9 0.9500
C10 C11 1.383(7)
C10 H10 0.9500
C11 C12 1.373(8)
C11 H11 0.9500
C12 C13 1.378(8)
C12 H12 0.9500
C13 H13 0.9500
C14 C15 1.503(7)
C14 C19 1.530(7)
C14 H14 1.0000
C15 O16 1.217(6)
C15 O17 1.328(6)
O17 C18 1.477(7)
C18 H18A 0.9800
C18 H18B 0.9800
C18 H18C 0.9800
C19 H19A 0.9800
C19 H19B 0.9800
C19 H19C 0.9800
C21 O27 1.376(7)
C21 C26 1.389(7)
C21 C22 1.395(7)
C22 C23 1.390(7)
C22 C28 1.482(7)
C23 C24 1.384(7)
C23 H23 0.9500
C24 C25 1.400(7)
C24 H24 0.9500
C25 C26 1.390(7)
C25 C34 1.514(7)
C26 H26 0.9500
O27 H27 0.78(6)
C28 C33 1.391(7)
C28 C29 1.396(7)
C29 C30 1.385(8)
C29 H29 0.9500
C30 C31 1.385(7)
C30 H30 0.9500
C31 C32 1.376(7)
C31 H31 0.9500
C32 C33 1.381(7)
C32 H32 0.9500
C33 H33 0.9500
C34 C35 1.508(7)
C34 C39 1.525(7)
C34 H34 1.0000
C35 O36 1.218(6)
C35 O37 1.332(6)
O37 C38 1.449(6)
C38 H38A 0.9800
C38 H38B 0.9800
C38 H38C 0.9800
C39 H39A 0.9800
C39 H39B 0.9800
C39 H39C 0.9800
C41 C46 1.375(7)
C41 O47 1.377(7)
C41 C42 1.400(7)
C42 C43 1.397(7)
C42 C48 1.480(7)
C43 C44 1.386(7)
C43 H43 0.9500
C44 C45 1.388(7)
C44 H44 0.9500
C45 C46 1.384(7)
C45 C54 1.529(7)
C46 H46 0.9500
O47 H47 0.82(6)
C48 C49 1.385(7)
C48 C53 1.392(7)
C49 C50 1.384(7)
C49 H49 0.9500
C50 C51 1.381(7)
C50 H50 0.9500
C51 C52 1.379(7)
C51 H51 0.9500
C52 C53 1.390(7)
C52 H52 0.9500
C53 H53 0.9500
C54 C55 1.507(7)
C54 C59 1.538(7)
C54 H54 1.0000
C55 O56 1.219(6)
C55 O57 1.336(6)
O57 C58 1.467(6)
C58 H58A 0.9800
C58 H58B 0.9800
C58 H58C 0.9800
C59 H59A 0.9800
C59 H59B 0.9800
C59 H59C 0.9800
C61 O67 1.376(7)
C61 C66 1.382(7)
C61 C62 1.406(7)
C62 C63 1.374(7)
C62 C68 1.490(7)
C63 C64 1.385(7)
C63 H63 0.9500
C64 C65 1.395(7)
C64 H64 0.9500
C65 C66 1.384(7)
C65 C74 1.513(7)
C66 H66 0.9500
O67 H67 0.74(6)
C68 C69 1.384(7)
C68 C73 1.400(7)
C69 C70 1.391(7)
C69 H69 0.9500
C70 C71 1.382(7)
C70 H70 0.9500
C71 C72 1.372(8)
C71 H71 0.9500
C72 C73 1.396(7)
C72 H72 0.9500
C73 H73 0.9500
C74 C75 1.506(7)
C74 C79 1.535(6)
C74 H74 1.0000
C75 O76 1.202(6)
C75 O77 1.335(6)
O77 C78 1.467(6)
C78 H78A 0.9800
C78 H78B 0.9800
C78 H78C 0.9800
C79 H79A 0.9800
C79 H79B 0.9800
C79 H79C 0.9800

loop_
_geom_hbond_atom_site_label_D
_geom_hbond_atom_site_label_H
_geom_hbond_atom_site_label_A
_geom_hbond_distance_DH
_geom_hbond_distance_HA
_geom_hbond_distance_DA
_geom_hbond_angle_DHA
O7 H7 O56 0.82(5) 1.95(5) 2.768(5) 172(6)
O27 H27 O76 0.78(6) 2.05(6) 2.830(6) 180(8)
O47 H47 O16 0.82(6) 1.98(6) 2.791(6) 169(6)
O67 H67 O36 0.74(6) 2.13(6) 2.832(6) 161(7)

loop_
_geom_torsion_atom_site_label_1
_geom_torsion_atom_site_label_2
_geom_torsion_atom_site_label_3
_geom_torsion_atom_site_label_4
_geom_torsion
O7 C1 C2 C3 176.7(5)
C6 C1 C2 C3 -2.7(8)
O7 C1 C2 C8 -1.9(8)
C6 C1 C2 C8 178.7(5)
C1 C2 C3 C4 2.0(8)
C8 C2 C3 C4 -179.4(5)
C2 C3 C4 C5 -0.4(9)
C3 C4 C5 C6 -0.4(8)
C3 C4 C5 C14 176.5(5)
O7 C1 C6 C5 -177.4(5)
C2 C1 C6 C5 2.0(8)
C4 C5 C6 C1 -0.4(8)
C14 C5 C6 C1 -177.2(5)
C3 C2 C8 C13 -48.5(8)
C1 C2 C8 C13 130.0(6)
C3 C2 C8 C9 130.4(6)
C1 C2 C8 C9 -51.1(8)
C13 C8 C9 C10 -0.1(9)
C2 C8 C9 C10 -179.1(5)
C8 C9 C10 C11 -0.8(9)
C9 C10 C11 C12 0.3(9)
C10 C11 C12 C13 1.2(9)
C11 C12 C13 C8 -2.2(9)
C9 C8 C13 C12 1.6(9)
C2 C8 C13 C12 -179.4(5)
C6 C5 C14 C15 -37.8(7)
C4 C5 C14 C15 145.5(5)
C6 C5 C14 C19 84.8(6)
C4 C5 C14 C19 -92.0(6)
C5 C14 C15 O16 103.0(7)
C19 C14 C15 O16 -19.8(9)
C5 C14 C15 O17 -74.1(6)
C19 C14 C15 O17 163.1(5)
O16 C15 O17 C18 -1.3(9)
C14 C15 O17 C18 175.9(5)
O27 C21 C22 C23 177.4(5)
C26 C21 C22 C23 -3.8(8)
O27 C21 C22 C28 -2.4(8)
C26 C21 C22 C28 176.4(5)
C21 C22 C23 C24 2.3(8)
C28 C22 C23 C24 -178.0(5)
C22 C23 C24 C25 0.5(9)
C23 C24 C25 C26 -1.9(8)
C23 C24 C25 C34 171.8(5)
O27 C21 C26 C25 -178.6(5)
C22 C21 C26 C25 2.6(8)
C24 C25 C26 C21 0.3(8)
C34 C25 C26 C21 -173.3(5)
C23 C22 C28 C33 -42.3(8)
C21 C22 C28 C33 137.5(6)
C23 C22 C28 C29 135.1(6)
C21 C22 C28 C29 -45.2(8)
C33 C28 C29 C30 0.1(9)
C22 C28 C29 C30 -177.4(5)
C28 C29 C30 C31 -1.0(9)
C29 C30 C31 C32 1.3(9)
C30 C31 C32 C33 -0.9(9)
C31 C32 C33 C28 0.0(9)
C29 C28 C33 C32 0.4(9)
C22 C28 C33 C32 177.9(5)
C26 C25 C34 C35 -40.5(7)
C24 C25 C34 C35 146.0(5)
C26 C25 C34 C39 81.9(7)
C24 C25 C34 C39 -91.6(6)
C25 C34 C35 O36 107.3(7)
C39 C34 C35 O36 -15.6(9)
C25 C34 C35 O37 -73.0(6)
C39 C34 C35 O37 164.1(5)
O36 C35 O37 C38 -3.4(9)
C34 C35 O37 C38 176.9(5)
C46 C41 C42 C43 -1.4(8)
O47 C41 C42 C43 177.8(5)
C46 C41 C42 C48 -178.8(5)
O47 C41 C42 C48 0.4(8)
C41 C42 C43 C44 0.7(9)
C48 C42 C43 C44 178.1(5)
C42 C43 C44 C45 0.0(9)
C43 C44 C45 C46 0.1(8)
C43 C44 C45 C54 177.0(5)
O47 C41 C46 C45 -177.6(6)
C42 C41 C46 C45 1.6(9)
C44 C45 C46 C41 -0.9(9)
C54 C45 C46 C41 -177.7(5)
C43 C42 C48 C49 129.3(6)
C41 C42 C48 C49 -53.4(8)
C43 C42 C48 C53 -51.6(8)
C41 C42 C48 C53 125.7(6)
C53 C48 C49 C50 0.8(9)
C42 C48 C49 C50 180.0(5)
C48 C49 C50 C51 -2.4(9)
C49 C50 C51 C52 2.0(9)
C50 C51 C52 C53 0.1(9)
C51 C52 C53 C48 -1.8(9)
C49 C48 C53 C52 1.3(9)
C42 C48 C53 C52 -177.8(5)
C46 C45 C54 C55 -54.4(7)
C44 C45 C54 C55 128.8(5)
C46 C45 C54 C59 67.9(7)
C44 C45 C54 C59 -108.9(6)
C45 C54 C55 O56 100.2(7)
C59 C54 C55 O56 -22.1(9)
C45 C54 C55 O57 -78.2(6)
C59 C54 C55 O57 159.5(5)
O56 C55 O57 C58 -2.2(9)
C54 C55 O57 C58 176.2(5)
O67 C61 C62 C63 -178.2(5)
C66 C61 C62 C63 0.5(9)
O67 C61 C62 C68 2.1(8)
C66 C61 C62 C68 -179.1(5)
C61 C62 C63 C64 -1.8(9)
C68 C62 C63 C64 177.9(5)
C62 C63 C64 C65 1.4(9)
C63 C64 C65 C66 0.4(8)
C63 C64 C65 C74 177.7(5)
O67 C61 C66 C65 179.9(5)
C62 C61 C66 C65 1.2(9)
C64 C65 C66 C61 -1.7(8)
C74 C65 C66 C61 -178.9(5)
C63 C62 C68 C69 -130.5(7)
C61 C62 C68 C69 49.2(8)
C63 C62 C68 C73 45.8(8)
C61 C62 C68 C73 -134.5(6)
C73 C68 C69 C70 -0.1(9)
C62 C68 C69 C70 176.2(5)
C68 C69 C70 C71 1.4(9)
C69 C70 C71 C72 -1.3(9)
C70 C71 C72 C73 -0.1(9)
C71 C72 C73 C68 1.4(9)
C69 C68 C73 C72 -1.3(9)
C62 C68 C73 C72 -177.7(5)
C66 C65 C74 C75 -43.6(7)
C64 C65 C74 C75 139.2(5)
C66 C65 C74 C79 80.5(7)
C64 C65 C74 C79 -96.7(6)
C65 C74 C75 O76 109.5(7)
C79 C74 C75 O76 -14.7(9)
C65 C74 C75 O77 -70.1(6)
C79 C74 C75 O77 165.8(5)
O76 C75 O77 C78 -2.2(9)
C74 C75 O77 C78 177.4(5)
